data_1507734
loop_
_publ_author_name
'Yagishita, Fumitoshi'
'Mino, Takashi'
'Fujita, Tsutomu'
'Sakamoto, Masami'

_publ_section_title
;
 Two-step asymmetric reaction using the frozen chirality generated by
 spontaneous crystallization.
;
_journal_issue 10
_journal_name_full 'Organic letters'
_journal_page_first 2638
_journal_page_last 2641
_journal_paper_doi 10.1021/ol301033r
_journal_volume 14
_journal_year 2012
_chemical_formula_sum 'C24 H33 N3 O2'
_chemical_formula_weight 395.53
_chemical_name_systematic
; 
 ? 
;
_space_group_IT_number 14
_symmetry_cell_setting monoclinic
_symmetry_space_group_name_Hall '-P 2ybc'
_symmetry_space_group_name_H-M 'P 1 21/c 1'
_atom_sites_solution_hydrogens geom
_atom_sites_solution_primary direct
_atom_sites_solution_secondary difmap
_audit_creation_method SHELXL-97
_cell_angle_alpha 90.00
_cell_angle_beta 96.930(3)
_cell_angle_gamma 90.00
_cell_formula_units_Z 4
_cell_length_a 7.1143(18)
_cell_length_b 16.557(4)
_cell_length_c 18.936(5)
_cell_measurement_reflns_used 1427
_cell_measurement_temperature 173
_cell_measurement_theta_max 20.56
_cell_measurement_theta_min 2.46
_cell_volume 2214.2(10)
_computing_cell_refinement 'Bruker SAINT'
_computing_data_collection 'Bruker APEX2'
_computing_data_reduction 'Bruker SAINT'
_computing_molecular_graphics 'Bruker SHELXTL'
_computing_publication_material 'Bruker SHELXTL'
_computing_structure_refinement 'SHELXL-97 (Sheldrick, 2008)'
_computing_structure_solution 'SHELXS-97 (Sheldrick, 2008)'
_diffrn_ambient_temperature 173
_diffrn_detector_area_resol_mean 8.333
_diffrn_measured_fraction_theta_full 0.999
_diffrn_measured_fraction_theta_max 0.999
_diffrn_measurement_device_type 'Bruker APEX-II CCD'
_diffrn_measurement_method '\f and \w scans'
_diffrn_radiation_monochromator graphite
_diffrn_radiation_source 'fine-focus sealed tube'
_diffrn_radiation_type MoK\a
_diffrn_radiation_wavelength 0.71073
_diffrn_reflns_av_R_equivalents 0.0375
_diffrn_reflns_av_sigmaI/netI 0.0481
_diffrn_reflns_limit_h_max 6
_diffrn_reflns_limit_h_min -8
_diffrn_reflns_limit_k_max 19
_diffrn_reflns_limit_k_min -18
_diffrn_reflns_limit_l_max 22
_diffrn_reflns_limit_l_min -20
_diffrn_reflns_number 10383
_diffrn_reflns_theta_full 25.03
_diffrn_reflns_theta_max 25.03
_diffrn_reflns_theta_min 1.64
_exptl_absorpt_coefficient_mu 0.076
_exptl_absorpt_correction_T_max 0.9924
_exptl_absorpt_correction_T_min 0.9887
_exptl_absorpt_correction_type empirical
_exptl_absorpt_process_details 'SADABS Sheldrick 1997'
_exptl_crystal_colour colourless
_exptl_crystal_density_diffrn 1.187
_exptl_crystal_density_method 'not measured'
_exptl_crystal_description prismatic
_exptl_crystal_F_000 856
_exptl_crystal_size_max 0.15
_exptl_crystal_size_mid 0.15
_exptl_crystal_size_min 0.10
_refine_diff_density_max 0.214
_refine_diff_density_min -0.246
_refine_diff_density_rms 0.041
_refine_ls_extinction_method none
_refine_ls_goodness_of_fit_ref 0.970
_refine_ls_hydrogen_treatment constr
_refine_ls_matrix_type full
_refine_ls_number_parameters 296
_refine_ls_number_reflns 3913
_refine_ls_number_restraints 234
_refine_ls_restrained_S_all 0.994
_refine_ls_R_factor_all 0.0896
_refine_ls_R_factor_gt 0.0503
_refine_ls_shift/su_max 0.000
_refine_ls_shift/su_mean 0.000
_refine_ls_structure_factor_coef Fsqd
_refine_ls_weighting_details 'calc w=1/[\s^2^(Fo^2^)+(0.0645P)^2^+0.1623P] where P=(Fo^2^+2Fc^2^)/3'
_refine_ls_weighting_scheme calc
_refine_ls_wR_factor_gt 0.1147
_refine_ls_wR_factor_ref 0.1291
_reflns_number_gt 2434
_reflns_number_total 3913
_reflns_threshold_expression >2sigma(I)
_cod_data_source_file ol301033r_si_004.cif
_cod_data_source_block saka259_p21c_y2
_cod_depositor_comments
;
The following automatic conversions were performed:

'_symmetry_cell_setting' value 'Monoclinic' changed to 'monoclinic'
according to /home/saulius/struct/CIF-dictionaries/cif_core.dic
dictionary named 'cif_core.dic' version 2.4.1 from 2010-06-29.

Automatic conversion script
Id: cif_fix_values 1715 2011-07-08 13:25:40Z adriana 

 Adding full bibliography for 1507732--1507735.cif.
;
_cod_original_sg_symbol_H-M P2(1)/c
_cod_database_code 1507734

loop_
_symmetry_equiv_pos_as_xyz
'x, y, z'
'-x, y+1/2, -z+1/2'
'-x, -y, -z'
'x, -y-1/2, z-1/2'

loop_
_atom_site_label
_atom_site_type_symbol
_atom_site_fract_x
_atom_site_fract_y
_atom_site_fract_z
_atom_site_U_iso_or_equiv
_atom_site_adp_type
_atom_site_occupancy
_atom_site_symmetry_multiplicity
_atom_site_calc_flag
_atom_site_refinement_flags
_atom_site_disorder_assembly
_atom_site_disorder_group
C1 C 0.2336(3) 0.19212(14) 0.86621(11) 0.0469(6) Uani 1 1 d U A .
C2 C 0.3335(3) 0.23020(11) 0.93267(10) 0.0340(5) Uani 1 1 d U . .
C3 C 0.4473(3) 0.31032(12) 0.92341(10) 0.0338(5) Uani 1 1 d U . .
C4 C 0.4925(3) 0.32489(11) 0.84860(10) 0.0343(5) Uani 1 1 d U . .
C5 C 0.6275(3) 0.38146(11) 0.83520(11) 0.0383(5) Uani 1 1 d U . .
H5 H 0.6917 0.4109 0.8739 0.046 Uiso 1 1 calc R . .
C6 C 0.6717(3) 0.39631(12) 0.76726(11) 0.0432(5) Uani 1 1 d U . .
H6 H 0.7667 0.4346 0.7596 0.052 Uiso 1 1 calc R . .
C7 C 0.5766(3) 0.35508(13) 0.71111(11) 0.0452(6) Uani 1 1 d U . .
H7 H 0.6051 0.3651 0.6642 0.054 Uiso 1 1 calc R . .
C8 C 0.4402(3) 0.29927(14) 0.72238(11) 0.0512(6) Uani 1 1 d U . .
H8 H 0.3744 0.2713 0.6831 0.061 Uiso 1 1 calc R . .
C9 C 0.3976(3) 0.28332(14) 0.79093(11) 0.0497(6) Uani 1 1 d U A .
C10 C 0.6192(3) 0.31816(12) 0.97907(10) 0.0413(5) Uani 1 1 d U . .
H10A H 0.7203 0.2826 0.9666 0.062 Uiso 1 1 calc R . .
H10B H 0.5844 0.3027 1.0257 0.062 Uiso 1 1 calc R . .
H10C H 0.6636 0.3742 0.9808 0.062 Uiso 1 1 calc R . .
C11 C 0.1863(7) 0.1660(3) 0.7402(3) 0.0438(14) Uani 0.513(7) 1 d PU A 1
H11A H 0.2799 0.1593 0.7060 0.053 Uiso 0.513(7) 1 calc PR A 1
H11B H 0.1528 0.1124 0.7581 0.053 Uiso 0.513(7) 1 calc PR A 1
C12 C 0.0125(9) 0.2115(3) 0.7074(3) 0.0538(15) Uani 0.513(7) 1 d PU A 1
H12A H 0.0506 0.2659 0.6930 0.065 Uiso 0.513(7) 1 calc PR A 1
H12B H -0.0761 0.2182 0.7435 0.065 Uiso 0.513(7) 1 calc PR A 1
C13 C -0.0894(14) 0.1674(6) 0.6424(5) 0.070(3) Uani 0.513(7) 1 d PU A 1
H13A H -0.0021 0.1606 0.6066 0.106 Uiso 0.513(7) 1 calc PR A 1
H13B H -0.1990 0.1993 0.6223 0.106 Uiso 0.513(7) 1 calc PR A 1
H13C H -0.1319 0.1143 0.6569 0.106 Uiso 0.513(7) 1 calc PR A 1
C11B C 0.0859(9) 0.2191(4) 0.7415(3) 0.0433(14) Uani 0.487(7) 1 d PU A 2
H11C H -0.0344 0.2128 0.7623 0.052 Uiso 0.487(7) 1 calc PR A 2
H11D H 0.0786 0.2684 0.7116 0.052 Uiso 0.487(7) 1 calc PR A 2
C12B C 0.1262(8) 0.1455(3) 0.6985(3) 0.0472(15) Uani 0.487(7) 1 d PU A 2
H12C H 0.1319 0.0970 0.7294 0.057 Uiso 0.487(7) 1 calc PR A 2
H12D H 0.2507 0.1517 0.6808 0.057 Uiso 0.487(7) 1 calc PR A 2
C13B C -0.0259(13) 0.1341(6) 0.6363(5) 0.055(2) Uani 0.487(7) 1 d PU A 2
H13D H -0.1480 0.1248 0.6539 0.082 Uiso 0.487(7) 1 calc PR A 2
H13E H 0.0057 0.0874 0.6081 0.082 Uiso 0.487(7) 1 calc PR A 2
H13F H -0.0338 0.1826 0.6064 0.082 Uiso 0.487(7) 1 calc PR A 2
C14 C 0.4347(3) 0.16641(12) 0.98327(10) 0.0354(5) Uani 1 1 d U . .
C15 C 0.6878(3) 0.06982(12) 1.01311(11) 0.0386(5) Uani 1 1 d U . .
H15A H 0.7260 0.0206 0.9888 0.046 Uiso 1 1 calc R . .
H15B H 0.6090 0.0529 1.0502 0.046 Uiso 1 1 calc R . .
C16 C 0.8631(3) 0.11246(13) 1.04807(11) 0.0468(6) Uani 1 1 d U . .
H16A H 0.8252 0.1631 1.0703 0.056 Uiso 1 1 calc R . .
H16B H 0.9449 0.1270 1.0113 0.056 Uiso 1 1 calc R . .
C17 C 0.9751(3) 0.06033(14) 1.10446(12) 0.0524(6) Uani 1 1 d U . .
H17A H 0.8975 0.0489 1.1427 0.079 Uiso 1 1 calc R . .
H17B H 1.0902 0.0891 1.1241 0.079 Uiso 1 1 calc R . .
H17C H 1.0099 0.0095 1.0830 0.079 Uiso 1 1 calc R . .
C18 C 0.6411(3) 0.12639(12) 0.89099(10) 0.0402(5) Uani 1 1 d U . .
H18A H 0.7812 0.1277 0.8972 0.048 Uiso 1 1 calc R . .
H18B H 0.5957 0.1776 0.8679 0.048 Uiso 1 1 calc R . .
C19 C 0.5749(3) 0.05656(13) 0.84209(11) 0.0473(6) Uani 1 1 d U . .
H19A H 0.4350 0.0571 0.8324 0.057 Uiso 1 1 calc R . .
H19B H 0.6139 0.0047 0.8655 0.057 Uiso 1 1 calc R . .
C20 C 0.6608(4) 0.06384(15) 0.77208(12) 0.0618(7) Uani 1 1 d U . .
H20A H 0.6228 0.1154 0.7492 0.093 Uiso 1 1 calc R . .
H20B H 0.6155 0.0193 0.7405 0.093 Uiso 1 1 calc R . .
H20C H 0.7992 0.0616 0.7817 0.093 Uiso 1 1 calc R . .
C21 C 0.2705(3) 0.35972(13) 0.94525(11) 0.0454(6) Uani 1 1 d U . .
C22 C 0.1861(3) 0.27914(12) 0.96823(11) 0.0435(5) Uani 1 1 d U . .
H22A H 0.1972 0.2720 1.0205 0.052 Uiso 1 1 calc R . .
H22B H 0.0542 0.2699 0.9465 0.052 Uiso 1 1 calc R . .
C23 C 0.3142(4) 0.41564(15) 1.00522(15) 0.0645(7) Uani 1 1 d U . .
C24 C 0.1510(4) 0.40414(17) 0.88491(15) 0.0799(9) Uani 1 1 d U . .
H24A H 0.0376 0.4263 0.9024 0.120 Uiso 1 1 calc R . .
H24B H 0.1134 0.3664 0.8459 0.120 Uiso 1 1 calc R . .
H24C H 0.2253 0.4482 0.8677 0.120 Uiso 1 1 calc R . .
N1 N 0.2598(3) 0.22338(14) 0.80159(9) 0.0746(7) Uani 1 1 d U . .
N2 N 0.5748(2) 0.12162(9) 0.96123(8) 0.0361(4) Uani 1 1 d U . .
N3 N 0.3425(4) 0.45785(16) 1.05290(15) 0.1105(11) Uani 1 1 d U . .
O1 O 0.1216(2) 0.13691(9) 0.87183(8) 0.0573(5) Uani 1 1 d U . .
O2 O 0.3899(2) 0.15991(9) 1.04380(7) 0.0457(4) Uani 1 1 d U . .

loop_
_atom_site_aniso_label
_atom_site_aniso_U_11
_atom_site_aniso_U_22
_atom_site_aniso_U_33
_atom_site_aniso_U_23
_atom_site_aniso_U_13
_atom_site_aniso_U_12
C1 0.0484(14) 0.0575(14) 0.0360(12) -0.0030(11) 0.0095(10) -0.0214(12)
C2 0.0345(11) 0.0376(11) 0.0313(10) -0.0010(9) 0.0094(9) -0.0069(9)
C3 0.0354(11) 0.0359(11) 0.0306(11) -0.0005(9) 0.0062(9) -0.0032(9)
C4 0.0347(11) 0.0357(11) 0.0333(11) 0.0036(9) 0.0070(9) -0.0027(9)
C5 0.0413(12) 0.0345(11) 0.0396(12) -0.0005(9) 0.0070(10) -0.0034(9)
C6 0.0473(14) 0.0399(12) 0.0448(13) 0.0061(10) 0.0158(11) -0.0073(10)
C7 0.0551(14) 0.0478(13) 0.0347(12) 0.0085(10) 0.0136(10) -0.0036(11)
C8 0.0602(15) 0.0650(15) 0.0282(11) 0.0028(11) 0.0048(11) -0.0207(12)
C9 0.0505(14) 0.0668(15) 0.0312(12) 0.0041(11) 0.0030(10) -0.0236(12)
C10 0.0458(13) 0.0408(12) 0.0371(12) -0.0004(10) 0.0034(10) -0.0101(10)
C11 0.049(3) 0.048(3) 0.033(3) -0.002(2) -0.001(2) -0.007(2)
C12 0.056(3) 0.057(3) 0.045(3) 0.012(3) -0.010(3) -0.005(3)
C13 0.071(6) 0.088(7) 0.045(4) 0.015(5) -0.021(4) -0.029(4)
C11B 0.042(3) 0.048(3) 0.039(3) 0.002(3) -0.001(2) -0.005(3)
C12B 0.051(3) 0.050(3) 0.041(3) -0.001(2) 0.004(2) -0.005(2)
C13B 0.051(5) 0.071(6) 0.039(3) -0.002(4) -0.007(3) -0.013(3)
C14 0.0403(12) 0.0360(11) 0.0317(11) -0.0026(9) 0.0123(9) -0.0083(9)
C15 0.0411(12) 0.0331(11) 0.0445(12) -0.0001(10) 0.0166(10) -0.0029(9)
C16 0.0498(14) 0.0393(12) 0.0531(14) 0.0010(11) 0.0127(11) -0.0045(10)
C17 0.0473(14) 0.0521(14) 0.0589(15) -0.0023(12) 0.0116(12) 0.0029(11)
C18 0.0493(13) 0.0397(12) 0.0353(11) -0.0043(9) 0.0200(10) -0.0092(10)
C19 0.0561(14) 0.0455(13) 0.0454(13) -0.0133(11) 0.0262(11) -0.0130(11)
C20 0.0710(17) 0.0695(16) 0.0508(14) -0.0235(13) 0.0308(13) -0.0205(14)
C21 0.0470(13) 0.0424(12) 0.0496(13) 0.0054(11) 0.0180(11) 0.0038(10)
C22 0.0393(12) 0.0482(13) 0.0455(12) 0.0020(10) 0.0156(10) -0.0034(10)
C23 0.0782(19) 0.0450(15) 0.0789(18) -0.0077(14) 0.0450(15) -0.0052(13)
C24 0.0589(18) 0.093(2) 0.092(2) 0.0435(17) 0.0262(15) 0.0313(15)
N1 0.0823(15) 0.1097(17) 0.0304(10) -0.0008(11) 0.0013(10) -0.0674(14)
N2 0.0428(10) 0.0338(9) 0.0355(9) -0.0004(8) 0.0192(8) -0.0038(8)
N3 0.152(3) 0.0750(17) 0.120(2) -0.0484(17) 0.080(2) -0.0315(17)
O1 0.0577(10) 0.0662(10) 0.0501(10) -0.0077(8) 0.0145(8) -0.0355(9)
O2 0.0548(10) 0.0540(9) 0.0318(8) 0.0049(7) 0.0189(7) 0.0046(7)

loop_
_atom_type_symbol
_atom_type_description
_atom_type_scat_dispersion_real
_atom_type_scat_dispersion_imag
_atom_type_scat_source
C C 0.0033 0.0016 'International Tables Vol C Tables 4.2.6.8 and 6.1.1.4'
H H 0.0000 0.0000 'International Tables Vol C Tables 4.2.6.8 and 6.1.1.4'
N N 0.0061 0.0033 'International Tables Vol C Tables 4.2.6.8 and 6.1.1.4'
O O 0.0106 0.0060 'International Tables Vol C Tables 4.2.6.8 and 6.1.1.4'

loop_
_geom_angle_atom_site_label_1
_geom_angle_atom_site_label_2
_geom_angle_atom_site_label_3
_geom_angle
O1 C1 N1 121.49(19)
O1 C1 C2 119.06(18)
N1 C1 C2 119.29(18)
C1 C2 C22 107.89(17)
C1 C2 C14 111.69(16)
C22 C2 C14 112.26(16)
C1 C2 C3 117.16(16)
C22 C2 C3 89.52(14)
C14 C2 C3 115.97(15)
C4 C3 C10 113.10(16)
C4 C3 C2 114.19(15)
C10 C3 C2 112.08(16)
C4 C3 C21 115.15(16)
C10 C3 C21 111.69(16)
C2 C3 C21 88.35(14)
C5 C4 C9 118.06(18)
C5 C4 C3 120.69(17)
C9 C4 C3 121.23(17)
C6 C5 C4 122.05(19)
C6 C5 H5 119.0
C4 C5 H5 119.0
C7 C6 C5 119.10(19)
C7 C6 H6 120.4
C5 C6 H6 120.4
C6 C7 C8 120.4(2)
C6 C7 H7 119.8
C8 C7 H7 119.8
C7 C8 C9 120.6(2)
C7 C8 H8 119.7
C9 C8 H8 119.7
C8 C9 C4 119.82(19)
C8 C9 N1 119.60(19)
C4 C9 N1 120.56(18)
C3 C10 H10A 109.5
C3 C10 H10B 109.5
H10A C10 H10B 109.5
C3 C10 H10C 109.5
H10A C10 H10C 109.5
H10B C10 H10C 109.5
C12 C11 N1 100.9(5)
C12 C11 H11A 111.6
N1 C11 H11A 111.6
C12 C11 H11B 111.6
N1 C11 H11B 111.6
H11A C11 H11B 109.4
C11 C12 C13 112.0(6)
C11 C12 H12A 109.2
C13 C12 H12A 109.2
C11 C12 H12B 109.2
C13 C12 H12B 109.2
H12A C12 H12B 107.9
C12B C11B N1 104.0(5)
C12B C11B H11C 111.0
N1 C11B H11C 111.0
C12B C11B H11D 111.0
N1 C11B H11D 111.0
H11C C11B H11D 109.0
C11B C12B C13B 110.8(6)
C11B C12B H12C 109.5
C13B C12B H12C 109.5
C11B C12B H12D 109.5
C13B C12B H12D 109.5
H12C C12B H12D 108.1
C12B C13B H13D 109.5
C12B C13B H13E 109.5
H13D C13B H13E 109.5
C12B C13B H13F 109.5
H13D C13B H13F 109.5
H13E C13B H13F 109.5
O2 C14 N2 121.63(18)
O2 C14 C2 118.93(18)
N2 C14 C2 119.38(16)
N2 C15 C16 112.06(16)
N2 C15 H15A 109.2
C16 C15 H15A 109.2
N2 C15 H15B 109.2
C16 C15 H15B 109.2
H15A C15 H15B 107.9
C15 C16 C17 112.12(18)
C15 C16 H16A 109.2
C17 C16 H16A 109.2
C15 C16 H16B 109.2
C17 C16 H16B 109.2
H16A C16 H16B 107.9
C16 C17 H17A 109.5
C16 C17 H17B 109.5
H17A C17 H17B 109.5
C16 C17 H17C 109.5
H17A C17 H17C 109.5
H17B C17 H17C 109.5
N2 C18 C19 113.69(16)
N2 C18 H18A 108.8
C19 C18 H18A 108.8
N2 C18 H18B 108.8
C19 C18 H18B 108.8
H18A C18 H18B 107.7
C18 C19 C20 109.94(17)
C18 C19 H19A 109.7
C20 C19 H19A 109.7
C18 C19 H19B 109.7
C20 C19 H19B 109.7
H19A C19 H19B 108.2
C19 C20 H20A 109.5
C19 C20 H20B 109.5
H20A C20 H20B 109.5
C19 C20 H20C 109.5
H20A C20 H20C 109.5
H20B C20 H20C 109.5
C23 C21 C24 108.8(2)
C23 C21 C22 112.28(18)
C24 C21 C22 115.2(2)
C23 C21 C3 115.05(19)
C24 C21 C3 115.95(18)
C22 C21 C3 88.60(15)
C2 C22 C21 91.32(15)
C2 C22 H22A 113.4
C21 C22 H22A 113.4
C2 C22 H22B 113.4
C21 C22 H22B 113.4
H22A C22 H22B 110.7
N3 C23 C21 177.4(3)
C21 C24 H24A 109.5
C21 C24 H24B 109.5
H24A C24 H24B 109.5
C21 C24 H24C 109.5
H24A C24 H24C 109.5
H24B C24 H24C 109.5
C1 N1 C9 124.24(17)
C1 N1 C11 111.8(2)
C9 N1 C11 119.9(2)
C1 N1 C11B 116.8(3)
C9 N1 C11B 114.9(3)
C11 N1 C11B 42.6(2)
C14 N2 C18 125.58(17)
C14 N2 C15 118.65(15)
C18 N2 C15 115.38(16)

loop_
_geom_bond_atom_site_label_1
_geom_bond_atom_site_label_2
_geom_bond_distance
C1 O1 1.225(2)
C1 N1 1.362(3)
C1 C2 1.507(3)
C2 C22 1.543(3)
C2 C14 1.544(3)
C2 C3 1.575(3)
C3 C4 1.509(3)
C3 C10 1.521(3)
C3 C21 1.596(3)
C4 C5 1.387(3)
C4 C9 1.394(3)
C5 C6 1.383(3)
C5 H5 0.9500
C6 C7 1.372(3)
C6 H6 0.9500
C7 C8 1.375(3)
C7 H7 0.9500
C8 C9 1.393(3)
C8 H8 0.9500
C9 N1 1.427(3)
C10 H10A 0.9800
C10 H10B 0.9800
C10 H10C 0.9800
C11 C12 1.515(9)
C11 N1 1.543(6)
C11 H11A 0.9900
C11 H11B 0.9900
C12 C13 1.535(12)
C12 H12A 0.9900
C12 H12B 0.9900
C13 H13A 0.9800
C13 H13B 0.9800
C13 H13C 0.9800
C11B C12B 1.512(9)
C11B N1 1.578(7)
C11B H11C 0.9900
C11B H11D 0.9900
C12B C13B 1.512(12)
C12B H12C 0.9900
C12B H12D 0.9900
C13B H13D 0.9800
C13B H13E 0.9800
C13B H13F 0.9800
C14 O2 1.231(2)
C14 N2 1.349(2)
C15 N2 1.468(2)
C15 C16 1.514(3)
C15 H15A 0.9900
C15 H15B 0.9900
C16 C17 1.522(3)
C16 H16A 0.9900
C16 H16B 0.9900
C17 H17A 0.9800
C17 H17B 0.9800
C17 H17C 0.9800
C18 N2 1.466(2)
C18 C19 1.520(3)
C18 H18A 0.9900
C18 H18B 0.9900
C19 C20 1.530(3)
C19 H19A 0.9900
C19 H19B 0.9900
C20 H20A 0.9800
C20 H20B 0.9800
C20 H20C 0.9800
C21 C23 1.469(3)
C21 C24 1.528(3)
C21 C22 1.547(3)
C22 H22A 0.9900
C22 H22B 0.9900
C23 N3 1.140(3)
C24 H24A 0.9800
C24 H24B 0.9800
C24 H24C 0.9800

loop_
_geom_torsion_atom_site_label_1
_geom_torsion_atom_site_label_2
_geom_torsion_atom_site_label_3
_geom_torsion_atom_site_label_4
_geom_torsion
O1 C1 C2 C22 -70.4(3)
N1 C1 C2 C22 105.1(2)
O1 C1 C2 C14 53.4(3)
N1 C1 C2 C14 -131.1(2)
O1 C1 C2 C3 -169.4(2)
N1 C1 C2 C3 6.1(3)
C1 C2 C3 C4 -18.1(3)
C22 C2 C3 C4 -128.04(17)
C14 C2 C3 C4 117.30(18)
C1 C2 C3 C10 -148.36(18)
C22 C2 C3 C10 101.70(18)
C14 C2 C3 C10 -13.0(2)
C1 C2 C3 C21 98.85(19)
C22 C2 C3 C21 -11.09(15)
C14 C2 C3 C21 -125.75(17)
C10 C3 C4 C5 -35.0(3)
C2 C3 C4 C5 -164.75(17)
C21 C3 C4 C5 95.1(2)
C10 C3 C4 C9 146.3(2)
C2 C3 C4 C9 16.5(3)
C21 C3 C4 C9 -83.6(2)
C9 C4 C5 C6 -1.1(3)
C3 C4 C5 C6 -179.84(19)
C4 C5 C6 C7 1.3(3)
C5 C6 C7 C8 -0.5(3)
C6 C7 C8 C9 -0.5(4)
C7 C8 C9 C4 0.7(4)
C7 C8 C9 N1 -178.0(2)
C5 C4 C9 C8 0.1(3)
C3 C4 C9 C8 178.8(2)
C5 C4 C9 N1 178.8(2)
C3 C4 C9 N1 -2.4(3)
N1 C11 C12 C13 179.0(5)
N1 C11B C12B C13B -178.1(5)
C1 C2 C14 O2 -120.5(2)
C22 C2 C14 O2 0.8(2)
C3 C2 C14 O2 101.7(2)
C1 C2 C14 N2 62.2(2)
C22 C2 C14 N2 -176.49(17)
C3 C2 C14 N2 -75.6(2)
N2 C15 C16 C17 177.17(16)
N2 C18 C19 C20 -176.44(19)
C4 C3 C21 C23 -118.8(2)
C10 C3 C21 C23 11.9(2)
C2 C3 C21 C23 125.09(18)
C4 C3 C21 C24 9.6(3)
C10 C3 C21 C24 140.4(2)
C2 C3 C21 C24 -106.4(2)
C4 C3 C21 C22 127.13(17)
C10 C3 C21 C22 -102.09(18)
C2 C3 C21 C22 11.07(15)
C1 C2 C22 C21 -107.04(17)
C14 C2 C22 C21 129.46(16)
C3 C2 C22 C21 11.45(15)
C23 C21 C22 C2 -127.89(19)
C24 C21 C22 C2 106.9(2)
C3 C21 C22 C2 -11.30(15)
C24 C21 C23 N3 97(7)
C22 C21 C23 N3 -32(7)
C3 C21 C23 N3 -131(7)
O1 C1 N1 C9 -175.1(2)
C2 C1 N1 C9 9.4(4)
O1 C1 N1 C11 -17.9(4)
C2 C1 N1 C11 166.7(3)
O1 C1 N1 C11B 28.8(4)
C2 C1 N1 C11B -146.6(3)
C8 C9 N1 C1 166.8(2)
C4 C9 N1 C1 -12.0(4)
C8 C9 N1 C11 11.3(4)
C4 C9 N1 C11 -167.5(3)
C8 C9 N1 C11B -36.7(4)
C4 C9 N1 C11B 144.5(3)
C12 C11 N1 C1 108.8(3)
C12 C11 N1 C9 -92.9(4)
C12 C11 N1 C11B 2.4(4)
C12B C11B N1 C1 -98.2(4)
C12B C11B N1 C9 103.5(4)
C12B C11B N1 C11 -4.3(3)
O2 C14 N2 C18 -178.51(18)
C2 C14 N2 C18 -1.3(3)
O2 C14 N2 C15 -6.0(3)
C2 C14 N2 C15 171.25(16)
C19 C18 N2 C14 -104.5(2)
C19 C18 N2 C15 82.7(2)
C16 C15 N2 C14 -92.0(2)
C16 C15 N2 C18 81.3(2)
